data_1531370
loop_
_publ_author_name
'Ertl, A.'
'Fritz, E.A.'
'Hughes, J.M.'
'Rossman, G.R.'
'London, D.'
'Prowatke, S.'

_publ_section_title
;
 Mn-rich tourmaline from Austria: structure, chemistry, optical spectra
 and relations to synthetic solid solutions
;
_journal_name_full 'American Mineralogist'
_journal_page_first 1369
_journal_page_last 1376
_journal_volume 88
_journal_year 2003
_chemical_formula_sum 'Al7.4 B3 Ca0.03 F0.48 Fe0.02 H3.33 Li0.48 Mn1.14 Na0.77 O30.52 Si5.83 Ti0.01'
_chemical_name_systematic
;
(Na0.77 Ca0.03) (Al1.23 Mn1.14 Li0.48 Fe0.02 Ti0.01) Al6 ((Si5.83 Al0.17) O18) 
(B O3)3 ((O H)3.33 F0.48 O0.19)
;
_space_group_IT_number 160
_symmetry_space_group_name_Hall 'R 3 -2"'
_symmetry_space_group_name_H-M 'R 3 m :H'
_cell_angle_alpha 90
_cell_angle_beta 90
_cell_angle_gamma 120
_cell_formula_units_Z 3
_cell_length_a 15.941
_cell_length_b 15.941
_cell_length_c 7.136
_cell_volume 1570.423
_citation_journal_id_ASTM AMMIAY
_cod_data_source_file Ertl_AMMIAY_2003_1790.cif
_cod_data_source_block H3.33Al7.4B3Ca0.03F0.48Fe0.02Li0.48Mn1.14Na0.77O30.52Si5.83Ti0.01
_cod_original_formula_sum
;
H3.33 Al7.4 B3 Ca0.03 F0.48 Fe0.02 Li0.48 Mn1.14 Na0.77 O30.52 Si5.83 Ti0.01
;
_cod_database_code 1531370

loop_
_symmetry_equiv_pos_as_xyz
x,y,z
-y,x-y,z
-x+y,-x,z
-y,-x,z
x,x-y,z
-x+y,y,z
x+2/3,y+1/3,z+1/3
-y+2/3,x-y+1/3,z+1/3
-x+y+2/3,-x+1/3,z+1/3
-y+2/3,-x+1/3,z+1/3
x+2/3,x-y+1/3,z+1/3
-x+y+2/3,y+1/3,z+1/3
x+1/3,y+2/3,z+2/3
-y+1/3,x-y+2/3,z+2/3
-x+y+1/3,-x+2/3,z+2/3
-y+1/3,-x+2/3,z+2/3
x+1/3,x-y+2/3,z+2/3
-x+y+1/3,y+2/3,z+2/3

loop_
_atom_site_label
_atom_site_type_symbol
_atom_site_fract_x
_atom_site_fract_y
_atom_site_fract_z
_atom_site_occupancy
_atom_site_U_iso_or_equiv
F1 F-1 0 0 0.8 0.48 0.0
Na1 Na+1 0 0 0.25 0.77 0.0
Al1 Al+3 0.1245 0.06225 0.6425 0.41 0.0
Si1 Si+4 0.19192 0.19 0.0188 0.9717 0.0
H1 H+1 0.271 0.1355 0.418 1 0.0
O8 O-2 0.21016 0.27115 0.4602 1 0.0
Ti1 Ti+4 0.1245 0.06225 0.6425 0.0033 0.0
Fe1 Fe+2 0.1245 0.06225 0.6425 0.0067 0.0
Li1 Li+1 0.1245 0.06225 0.6425 0.16 0.0
O4 O-2 0.09329 0.18658 0.0887 1 0.0
O3 O-2 0.2687 0.13435 0.529 1 0.0
O7 O-2 0.28546 0.28588 0.099 1 0.0
Al2 Al+3 0.29808 0.26132 0.6305 1 0.0
O2 O-2 0.06142 0.12284 0.5004 1 0.0
Mn1 Mn+2 0.1245 0.06225 0.6425 0.38 0.0
O5 O-2 0.18714 0.09357 0.111 1 0.0
Ca1 Ca+2 0 0 0.25 0.03 0.0
O1 O-2 0 0 0.8 0.52 0.0
Al3 Al+3 0.19192 0.19 0.0188 0.0283 0.0
O6 O-2 0.19761 0.18748 0.7941 1 0.0
B1 B+3 0.11015 0.2203 0.4734 1 0.0
